data_1549884
loop_
_publ_author_name
'Oldknow, Samuel'
'Martir, Diego Rota'
'Pritchard, Victoria E.'
'Blitz, Mark A.'
'Fishwick, Colin W. G.'
'Zysman-Colman, Eli'
'Hardie, Michaele J.'

_publ_section_title
;
 Structure-switching M<sub>3</sub>L<sub>2</sub> Ir(iii) coordination cages
 with photo-isomerising azo-aromatic linkers.
;
_journal_issue 42
_journal_name_full 'Chemical science'
_journal_page_first 8150
_journal_page_last 8159
_journal_paper_doi 10.1039/c8sc03499k
_journal_volume 9
_journal_year 2018
_chemical_formula_sum 'C65 H63 N11 O13'
_chemical_formula_weight 1206.26
_chemical_name_systematic
;
2,7,12-Tris-(2-(4-pyridylazo)ethoxy)-3,8,13-trimethoxy-10,15-dihydro-2H-tribenzo[a,d,g]cyclononene nitromethane clathrate
;
_space_group_crystal_system monoclinic
_space_group_IT_number 15
_space_group_name_Hall '-I 2ya'
_space_group_name_H-M_alt 'I 1 2/a 1'
_symmetry_space_group_name_Hall '-I 2ya'
_symmetry_space_group_name_H-M 'I 1 2/a 1'
_atom_sites_solution_hydrogens geom
_audit_creation_method SHELXL-2014/7
_audit_update_record
;
2018-07-30 deposited with the CCDC.
2018-08-29 downloaded from the CCDC.
;
_cell_angle_alpha 90
_cell_angle_beta 103.589(2)
_cell_angle_gamma 90
_cell_formula_units_Z 8
_cell_length_a 35.5103(7)
_cell_length_b 9.6091(2)
_cell_length_c 37.3391(8)
_cell_measurement_reflns_used 13962
_cell_measurement_temperature 100(1)
_cell_measurement_theta_max 63.4320
_cell_measurement_theta_min 4.7500
_cell_volume 12384.3(5)
_computing_cell_refinement
;
CrysAlisPro, Agilent Technologies,
Version 1.171.37.33 (release 27-03-2014 CrysAlis171 .NET)
(compiled Mar 27 2014,17:12:48)
;
_computing_data_collection
;
CrysAlisPro, Agilent Technologies,
Version 1.171.37.33 (release 27-03-2014 CrysAlis171 .NET)
(compiled Mar 27 2014,17:12:48)
;
_computing_data_reduction
;
CrysAlisPro, Agilent Technologies,
Version 1.171.37.33 (release 27-03-2014 CrysAlis171 .NET)
(compiled Mar 27 2014,17:12:48)
;
_computing_structure_refinement 'SHELXL-2014/7 (Sheldrick, 2014)'
_diffrn_ambient_temperature 100(2)
_diffrn_measured_fraction_theta_full 0.986
_diffrn_measured_fraction_theta_max 0.986
_diffrn_measurement_device_type 'SuperNova, Dual, Cu at zero, Atlas'
_diffrn_measurement_method '\w scans'
_diffrn_radiation_type CuK\a
_diffrn_radiation_wavelength 1.54184
_diffrn_reflns_av_R_equivalents 0.0368
_diffrn_reflns_av_unetI/netI 0.0276
_diffrn_reflns_Laue_measured_fraction_full 0.986
_diffrn_reflns_Laue_measured_fraction_max 0.986
_diffrn_reflns_limit_h_max 36
_diffrn_reflns_limit_h_min -40
_diffrn_reflns_limit_k_max 11
_diffrn_reflns_limit_k_min -7
_diffrn_reflns_limit_l_max 39
_diffrn_reflns_limit_l_min -43
_diffrn_reflns_number 41057
_diffrn_reflns_point_group_measured_fraction_full 0.986
_diffrn_reflns_point_group_measured_fraction_max 0.986
_diffrn_reflns_theta_full 63.826
_diffrn_reflns_theta_max 63.826
_diffrn_reflns_theta_min 3.091
_diffrn_source 'sealed X-ray tube'
_exptl_absorpt_coefficient_mu 0.758
_exptl_absorpt_correction_T_max 0.929
_exptl_absorpt_correction_T_min 0.848
_exptl_absorpt_correction_type gaussian
_exptl_absorpt_process_details
;
CrysAlisPro, Agilent Technologies,
Version 1.171.37.33 (release 27-03-2014 CrysAlis171 .NET)
(compiled Mar 27 2014,17:12:48)
Numerical absorption correction based on gaussian integration over
            a multifaceted crystal model
Empirical absorption correction using spherical harmonics,
 implemented in SCALE3 ABSPACK scaling algorithm.
;
_exptl_crystal_colour orange
_exptl_crystal_density_diffrn 1.294
_exptl_crystal_description block
_exptl_crystal_F_000 5072
_exptl_crystal_size_max 0.29
_exptl_crystal_size_mid 0.14
_exptl_crystal_size_min 0.13
_refine_diff_density_max 1.275
_refine_diff_density_min -0.595
_refine_diff_density_rms 0.110
_refine_ls_extinction_method none
_refine_ls_goodness_of_fit_ref 1.360
_refine_ls_hydrogen_treatment constr
_refine_ls_matrix_type full
_refine_ls_number_parameters 804
_refine_ls_number_reflns 10085
_refine_ls_number_restraints 3
_refine_ls_restrained_S_all 1.365
_refine_ls_R_factor_all 0.1127
_refine_ls_R_factor_gt 0.0959
_refine_ls_shift/su_max 0.000
_refine_ls_shift/su_mean 0.000
_refine_ls_structure_factor_coef Fsqd
_refine_ls_weighting_details 'w=1/[\s^2^(Fo^2^)+(0.2000P)^2^] where P=(Fo^2^+2Fc^2^)/3'
_refine_ls_weighting_scheme calc
_refine_ls_wR_factor_gt 0.2991
_refine_ls_wR_factor_ref 0.3231
_reflns_Friedel_coverage 0.000
_reflns_number_gt 7879
_reflns_number_total 10085
_reflns_threshold_expression 'I > 2\s(I)'
_cod_data_source_file c8sc03499k2.cif
_cod_data_source_block C
_cod_depositor_comments 'Adding full bibliography for 1549883--1549886.cif.'
_cod_database_code 1549884
_shelx_shelxl_version_number 2014/7
_shelx_space_group_comment
;
The symmetry employed for this shelxl refinement is uniquely defined
by the following loop, which should always be used as a source of
symmetry information in preference to the above space-group names.
They are only intended as comments.
;
_shelx_estimated_absorpt_t_min 0.810
_shelx_estimated_absorpt_t_max 0.908

loop_
_space_group_symop_operation_xyz
'x, y, z'
'-x+1/2, y, -z'
'x+1/2, y+1/2, z+1/2'
'-x+1, y+1/2, -z+1/2'
'-x, -y, -z'
'x-1/2, -y, z'
'-x+1/2, -y+1/2, -z+1/2'
'x, -y+1/2, z+1/2'

loop_
_atom_site_label
_atom_site_type_symbol
_atom_site_fract_x
_atom_site_fract_y
_atom_site_fract_z
_atom_site_U_iso_or_equiv
_atom_site_adp_type
_atom_site_occupancy
_atom_site_site_symmetry_order
_atom_site_calc_flag
_atom_site_refinement_flags_posn
_atom_site_refinement_flags_adp
_atom_site_refinement_flags_occupancy
O1 O 0.43227(7) 0.8020(3) 0.13043(6) 0.0411(6) Uani 1 1 d . . .
O2 O 0.38869(7) 0.6863(2) 0.17286(6) 0.0377(6) Uani 1 1 d . . .
O3 O 0.31338(8) 0.6306(3) 0.13852(7) 0.0535(7) Uani 1 1 d . . .
O4 O 0.42451(7) 0.6389(3) 0.36382(7) 0.0435(6) Uani 1 1 d . . .
O5 O 0.49875(7) 0.6182(2) 0.39353(6) 0.0377(6) Uani 1 1 d . . .
O6 O 0.58407(8) 0.5243(3) 0.46082(7) 0.0475(7) Uani 1 1 d . . .
O7 O 0.62689(7) 0.6869(3) 0.28003(7) 0.0434(6) Uani 1 1 d . . .
O8 O 0.60937(7) 0.7731(3) 0.21155(7) 0.0433(6) Uani 1 1 d . . .
O9 O 0.56864(8) 0.6402(3) 0.13359(7) 0.0481(7) Uani 1 1 d . . .
O10 O 0.2847(4) 1.0272(15) 0.1205(4) 0.152(4) Uiso 0.5 1 d . . P
O11 O 0.2485(2) 1.0167(9) 0.0753(2) 0.087(2) Uiso 0.5 1 d . . P
O12 O 0.2890(4) 0.8610(13) 0.2028(4) 0.137(4) Uiso 0.5 1 d D . P
O13 O 0.2742(3) 1.0378(11) 0.2240(3) 0.104(3) Uiso 0.5 1 d D . P
O14 O 0.32316(14) 0.5459(5) 0.25716(13) 0.1049(15) Uani 1 1 d . . .
O15 O 0.31626(15) 0.4531(5) 0.30671(13) 0.1056(14) Uani 1 1 d . . .
N1 N 0.20807(12) 0.4113(6) 0.01852(12) 0.0789(13) Uani 1 1 d . . .
N2 N 0.19118(12) 0.4992(5) -0.00315(12) 0.0754(12) Uani 1 1 d . . .
N3 N 0.11721(13) 0.3357(6) -0.10112(12) 0.0840(15) Uani 1 1 d . . .
N4 N 0.65035(12) 0.1616(4) 0.57364(10) 0.0646(10) Uani 1 1 d . . .
N5 N 0.67795(12) 0.2065(4) 0.59656(11) 0.0655(10) Uani 1 1 d . . .
N6 N 0.72466(15) -0.0648(6) 0.68422(15) 0.0986(17) Uani 1 1 d . . .
N7 N 0.45327(10) 0.4109(3) 0.02256(8) 0.0466(8) Uani 1 1 d . . .
N8 N 0.46302(10) 0.3096(3) 0.00545(8) 0.0485(8) Uani 1 1 d . . .
N9 N 0.37669(14) 0.1407(5) -0.08121(11) 0.0728(12) Uani 1 1 d . . .
N10 N 0.2531(3) 1.0300(11) 0.1090(3) 0.083(3) Uiso 0.5 1 d . . P
N11 N 0.2915(2) 0.9328(9) 0.2303(2) 0.068(2) Uiso 0.5 1 d D . P
N12 N 0.31310(13) 0.4511(6) 0.27336(13) 0.0822(14) Uani 1 1 d . . .
C1 C 0.47024(10) 0.9895(3) 0.21792(8) 0.0325(7) Uani 1 1 d . . .
C2 C 0.46485(10) 0.9413(3) 0.18126(9) 0.0349(8) Uani 1 1 d . . .
H2 H 0.4811 0.9758 0.1664 0.042 Uiso 1 1 calc R U .
C3 C 0.43653(10) 0.8456(3) 0.16665(8) 0.0339(8) Uani 1 1 d . . .
C4 C 0.41396(10) 0.7892(3) 0.18888(9) 0.0336(8) Uani 1 1 d . . .
C5 C 0.41765(10) 0.8401(3) 0.22399(9) 0.0331(7) Uani 1 1 d . . .
H5 H 0.4012 0.8053 0.2387 0.040 Uiso 1 1 calc R U .
C6 C 0.44536(10) 0.9429(3) 0.23864(8) 0.0316(7) Uani 1 1 d . . .
C7 C 0.44487(10) 1.0007(3) 0.27640(9) 0.0343(8) Uani 1 1 d . . .
H7A H 0.4178 1.0228 0.2769 0.041 Uiso 1 1 calc R U .
H7B H 0.4597 1.0888 0.2801 0.041 Uiso 1 1 calc R U .
C8 C 0.46160(10) 0.9033(3) 0.30821(8) 0.0320(7) Uani 1 1 d . . .
C9 C 0.43569(10) 0.8154(3) 0.32075(9) 0.0341(8) Uani 1 1 d . . .
H9A H 0.4088 0.8201 0.3093 0.041 Uiso 1 1 calc R U .
C10 C 0.44815(10) 0.7231(3) 0.34915(9) 0.0356(8) Uani 1 1 d . . .
C11 C 0.48828(10) 0.7149(3) 0.36554(8) 0.0340(8) Uani 1 1 d . . .
C12 C 0.51337(10) 0.8028(3) 0.35410(8) 0.0332(8) Uani 1 1 d . . .
H12 H 0.5402 0.7986 0.3658 0.040 Uiso 1 1 calc R U .
C13 C 0.50051(10) 0.8991(3) 0.32556(8) 0.0317(7) Uani 1 1 d . . .
C14 C 0.53019(10) 0.9962(3) 0.31551(9) 0.0343(8) Uani 1 1 d . . .
H14A H 0.5506 1.0155 0.3380 0.041 Uiso 1 1 calc R U .
H14B H 0.5173 1.0857 0.3070 0.041 Uiso 1 1 calc R U .
C15 C 0.54946(10) 0.9416(3) 0.28579(8) 0.0318(7) Uani 1 1 d . . .
C16 C 0.57868(9) 0.8418(3) 0.29645(9) 0.0337(8) Uani 1 1 d . . .
H16 H 0.5855 0.8118 0.3214 0.040 Uiso 1 1 calc R U .
C17 C 0.59794(10) 0.7856(3) 0.27153(10) 0.0368(8) Uani 1 1 d . . .
C18 C 0.58874(10) 0.8325(4) 0.23499(10) 0.0374(8) Uani 1 1 d . . .
C19 C 0.56041(10) 0.9321(3) 0.22464(9) 0.0356(8) Uani 1 1 d . . .
H19 H 0.5546 0.9648 0.1999 0.043 Uiso 1 1 calc R U .
C20 C 0.53989(10) 0.9868(3) 0.24913(9) 0.0335(7) Uani 1 1 d . . .
C21 C 0.50571(10) 1.0814(3) 0.23314(9) 0.0358(8) Uani 1 1 d . . .
H21A H 0.5115 1.1394 0.2132 0.043 Uiso 1 1 calc R U .
H21B H 0.5005 1.1439 0.2525 0.043 Uiso 1 1 calc R U .
C22 C 0.39502(12) 0.8394(5) 0.10714(10) 0.0531(11) Uani 1 1 d . . .
H22A H 0.3747 0.7828 0.1138 0.080 Uiso 1 1 calc R U .
H22B H 0.3952 0.8226 0.0813 0.080 Uiso 1 1 calc R U .
H22C H 0.3899 0.9381 0.1106 0.080 Uiso 1 1 calc R U .
C23 C 0.36196(10) 0.6337(4) 0.19296(10) 0.0397(8) Uani 1 1 d . . .
H23A H 0.3477 0.7110 0.2013 0.048 Uiso 1 1 calc R U .
H23B H 0.3758 0.5806 0.2148 0.048 Uiso 1 1 calc R U .
C24 C 0.33489(11) 0.5414(4) 0.16704(10) 0.0445(9) Uani 1 1 d . . .
H24A H 0.3494 0.4707 0.1565 0.053 Uiso 1 1 calc R U .
H24B H 0.3172 0.4932 0.1799 0.053 Uiso 1 1 calc R U .
C25 C 0.28834(12) 0.5709(5) 0.10965(11) 0.0530(10) Uani 1 1 d . . .
C26 C 0.27922(13) 0.4301(5) 0.10667(13) 0.0585(11) Uani 1 1 d . . .
H26 H 0.2913 0.3668 0.1254 0.070 Uiso 1 1 calc R U .
C27 C 0.25215(14) 0.3832(6) 0.07583(14) 0.0693(13) Uani 1 1 d . . .
H27 H 0.2459 0.2871 0.0734 0.083 Uiso 1 1 calc R U .
C28 C 0.23442(13) 0.4745(6) 0.04883(13) 0.0652(13) Uani 1 1 d . . .
C29 C 0.24432(14) 0.6167(7) 0.05133(12) 0.0707(15) Uani 1 1 d . . .
H29 H 0.2326 0.6795 0.0323 0.085 Uiso 1 1 calc R U .
C30 C 0.27157(14) 0.6637(6) 0.08208(12) 0.0641(12) Uani 1 1 d . . .
H30 H 0.2787 0.7592 0.0842 0.077 Uiso 1 1 calc R U .
C31 C 0.16571(14) 0.4318(8) -0.03523(13) 0.0799(18) Uani 1 1 d . . .
C32 C 0.1647(2) 0.2909(9) -0.04508(17) 0.112(3) Uani 1 1 d . . .
H32 H 0.1803 0.2246 -0.0295 0.134 Uiso 1 1 calc R U .
C33 C 0.1402(2) 0.2503(8) -0.07824(19) 0.125(3) Uani 1 1 d . . .
H33 H 0.1401 0.1548 -0.0849 0.150 Uiso 1 1 calc R U .
C34 C 0.11870(15) 0.4680(8) -0.09091(14) 0.0809(17) Uani 1 1 d . . .
H34 H 0.1023 0.5316 -0.1068 0.097 Uiso 1 1 calc R U .
C35 C 0.14234(15) 0.5207(8) -0.05887(14) 0.0880(19) Uani 1 1 d . . .
H35 H 0.1422 0.6173 -0.0535 0.106 Uiso 1 1 calc R U .
C36 C 0.38359(12) 0.6699(5) 0.35314(12) 0.0532(10) Uani 1 1 d . . .
H36A H 0.3795 0.7687 0.3574 0.080 Uiso 1 1 calc R U .
H36B H 0.3698 0.6133 0.3678 0.080 Uiso 1 1 calc R U .
H36C H 0.3737 0.6485 0.3269 0.080 Uiso 1 1 calc R U .
C37 C 0.53883(11) 0.6200(4) 0.41197(9) 0.0396(8) Uani 1 1 d . . .
H37A H 0.5463 0.7129 0.4228 0.048 Uiso 1 1 calc R U .
H37B H 0.5551 0.5983 0.3945 0.048 Uiso 1 1 calc R U .
C38 C 0.54420(11) 0.5116(4) 0.44169(10) 0.0428(9) Uani 1 1 d . . .
H38A H 0.5269 0.5296 0.4585 0.051 Uiso 1 1 calc R U .
H38B H 0.5387 0.4174 0.4310 0.051 Uiso 1 1 calc R U .
C39 C 0.59939(12) 0.4309(4) 0.48740(9) 0.0443(9) Uani 1 1 d . . .
C40 C 0.57995(12) 0.3141(4) 0.49527(11) 0.0488(9) Uani 1 1 d . . .
H40 H 0.5542 0.2951 0.4819 0.059 Uiso 1 1 calc R U .
C41 C 0.59904(13) 0.2249(5) 0.52324(12) 0.0541(10) Uani 1 1 d . . .
H41 H 0.5866 0.1417 0.5280 0.065 Uiso 1 1 calc R U .
C42 C 0.63543(13) 0.2553(4) 0.54403(11) 0.0522(10) Uani 1 1 d . . .
C43 C 0.65514(13) 0.3724(5) 0.53521(12) 0.0598(12) Uani 1 1 d . . .
H43 H 0.6807 0.3926 0.5488 0.072 Uiso 1 1 calc R U .
C44 C 0.63714(13) 0.4572(5) 0.50682(12) 0.0576(11) Uani 1 1 d . . .
H44 H 0.6506 0.5351 0.5003 0.069 Uiso 1 1 calc R U .
C45 C 0.69173(15) 0.1093(6) 0.62657(13) 0.0667(13) Uani 1 1 d . . .
C46 C 0.67750(17) -0.0198(7) 0.62845(16) 0.0816(16) Uani 1 1 d . . .
H46 H 0.6560 -0.0521 0.6101 0.098 Uiso 1 1 calc R U .
C47 C 0.69474(18) -0.1042(7) 0.65759(18) 0.097(2) Uani 1 1 d . . .
H47 H 0.6847 -0.1953 0.6587 0.117 Uiso 1 1 calc R U .
C48 C 0.73772(16) 0.0661(7) 0.68209(16) 0.0795(16) Uani 1 1 d . . .
H48 H 0.7585 0.0983 0.7013 0.095 Uiso 1 1 calc R U .
C49 C 0.72244(15) 0.1552(6) 0.65348(14) 0.0733(14) Uani 1 1 d . . .
H49 H 0.7329 0.2457 0.6524 0.088 Uiso 1 1 calc R U .
C50 C 0.63524(12) 0.6328(4) 0.31676(11) 0.0469(9) Uani 1 1 d . . .
H50A H 0.6462 0.7068 0.3342 0.070 Uiso 1 1 calc R U .
H50B H 0.6539 0.5564 0.3189 0.070 Uiso 1 1 calc R U .
H50C H 0.6113 0.5983 0.3224 0.070 Uiso 1 1 calc R U .
C51 C 0.59929(13) 0.8194(4) 0.17392(10) 0.0499(10) Uani 1 1 d . . .
H51A H 0.6201 0.7908 0.1619 0.060 Uiso 1 1 calc R U .
H51B H 0.5983 0.9224 0.1737 0.060 Uiso 1 1 calc R U .
C52 C 0.56136(12) 0.7651(4) 0.15157(10) 0.0461(9) Uani 1 1 d . . .
H52A H 0.5436 0.7458 0.1678 0.055 Uiso 1 1 calc R U .
H52B H 0.5491 0.8352 0.1331 0.055 Uiso 1 1 calc R U .
C53 C 0.53934(12) 0.5854(4) 0.10742(10) 0.0436(9) Uani 1 1 d . . .
C54 C 0.50107(12) 0.6331(4) 0.10002(10) 0.0453(9) Uani 1 1 d . . .
H54 H 0.4940 0.7067 0.1141 0.054 Uiso 1 1 calc R U .
C55 C 0.47361(12) 0.5715(4) 0.07187(10) 0.0457(9) Uani 1 1 d . . .
H55 H 0.4476 0.6038 0.0666 0.055 Uiso 1 1 calc R U .
C56 C 0.48367(12) 0.4632(4) 0.05130(9) 0.0424(9) Uani 1 1 d . . .
C57 C 0.52158(12) 0.4136(4) 0.05962(10) 0.0459(9) Uani 1 1 d . . .
H57 H 0.5283 0.3372 0.0462 0.055 Uiso 1 1 calc R U .
C58 C 0.54946(12) 0.4744(4) 0.08714(10) 0.0445(9) Uani 1 1 d . . .
H58 H 0.5754 0.4413 0.0924 0.053 Uiso 1 1 calc R U .
C59 C 0.43244(13) 0.2584(4) -0.02344(10) 0.0492(10) Uani 1 1 d . . .
C60 C 0.39396(14) 0.3051(5) -0.03145(13) 0.0620(12) Uani 1 1 d . . .
H60 H 0.3860 0.3775 -0.0176 0.074 Uiso 1 1 calc R U .
C61 C 0.36814(16) 0.2421(6) -0.06029(15) 0.0745(14) Uani 1 1 d . . .
H61 H 0.3421 0.2738 -0.0656 0.089 Uiso 1 1 calc R U .
C62 C 0.41294(16) 0.0961(5) -0.07294(12) 0.0621(12) Uani 1 1 d . . .
H62 H 0.4199 0.0227 -0.0872 0.075 Uiso 1 1 calc R U .
C63 C 0.44142(14) 0.1519(5) -0.04434(11) 0.0558(11) Uani 1 1 d . . .
H63 H 0.4671 0.1160 -0.0393 0.067 Uiso 1 1 calc R U .
C64 C 0.2227(3) 1.0472(12) 0.1276(3) 0.074(3) Uiso 0.5 1 d . . P
H64A H 0.2335 1.0493 0.1542 0.111 Uiso 0.5 1 calc R U P
H64B H 0.2045 0.9693 0.1215 0.111 Uiso 0.5 1 calc R U P
H64C H 0.2090 1.1347 0.1198 0.111 Uiso 0.5 1 calc R U P
C65 C 0.3264(2) 0.9219(9) 0.2582(2) 0.053(2) Uiso 0.5 1 d . . P
H65A H 0.3306 0.8246 0.2660 0.080 Uiso 0.5 1 calc R U P
H65B H 0.3244 0.9792 0.2794 0.080 Uiso 0.5 1 calc R U P
H65C H 0.3482 0.9544 0.2485 0.080 Uiso 0.5 1 calc R U P
C66 C 0.29896(15) 0.3227(7) 0.25305(16) 0.0792(16) Uani 1 1 d . . .
H66A H 0.2796 0.3463 0.2305 0.119 Uiso 1 1 calc R U .
H66B H 0.2872 0.2622 0.2686 0.119 Uiso 1 1 calc R U .
H66C H 0.3207 0.2741 0.2466 0.119 Uiso 1 1 calc R U .

loop_
_atom_site_aniso_label
_atom_site_aniso_U_11
_atom_site_aniso_U_22
_atom_site_aniso_U_33
_atom_site_aniso_U_23
_atom_site_aniso_U_13
_atom_site_aniso_U_12
O1 0.0484(14) 0.0476(14) 0.0211(12) -0.0013(10) -0.0044(10) -0.0062(11)
O2 0.0459(14) 0.0332(12) 0.0279(12) -0.0012(9) -0.0035(10) -0.0095(10)
O3 0.0511(16) 0.0520(16) 0.0437(16) -0.0019(12) -0.0165(12) 0.0008(13)
O4 0.0424(14) 0.0496(14) 0.0364(13) 0.0085(11) 0.0052(11) 0.0028(11)
O5 0.0455(14) 0.0379(13) 0.0256(12) 0.0063(9) 0.0000(10) 0.0064(10)
O6 0.0585(16) 0.0477(14) 0.0284(13) 0.0061(11) -0.0059(11) 0.0027(12)
O7 0.0403(14) 0.0422(14) 0.0428(14) 0.0015(11) 0.0001(11) 0.0033(11)
O8 0.0487(15) 0.0422(14) 0.0371(13) -0.0059(10) 0.0064(11) -0.0066(11)
O9 0.0614(17) 0.0433(14) 0.0365(14) -0.0004(11) 0.0050(12) -0.0059(12)
O14 0.102(3) 0.110(3) 0.097(3) 0.046(3) 0.012(3) -0.011(3)
O15 0.117(4) 0.122(4) 0.074(3) 0.020(2) 0.015(2) 0.009(3)
N1 0.056(2) 0.113(4) 0.061(3) 0.017(3) 0.001(2) -0.008(2)
N2 0.062(2) 0.107(4) 0.056(2) 0.008(2) 0.012(2) 0.007(2)
N3 0.072(3) 0.116(4) 0.049(2) 0.009(2) -0.016(2) -0.036(3)
N4 0.062(2) 0.075(3) 0.049(2) 0.0115(19) -0.0004(19) 0.019(2)
N5 0.061(2) 0.079(3) 0.053(2) 0.0099(19) 0.0075(19) 0.012(2)
N6 0.080(3) 0.106(4) 0.097(4) 0.047(3) -0.004(3) 0.004(3)
N7 0.062(2) 0.0432(17) 0.0334(16) -0.0001(13) 0.0092(15) -0.0017(15)
N8 0.066(2) 0.0488(18) 0.0293(16) 0.0005(13) 0.0084(15) -0.0053(16)
N9 0.081(3) 0.085(3) 0.046(2) -0.003(2) 0.002(2) -0.020(2)
N12 0.067(3) 0.109(4) 0.065(3) 0.031(3) 0.004(2) 0.009(3)
C1 0.0409(18) 0.0242(15) 0.0248(16) 0.0035(12) -0.0076(13) -0.0003(13)
C2 0.0434(19) 0.0300(16) 0.0237(16) 0.0052(12) -0.0074(14) -0.0024(14)
C3 0.0444(19) 0.0313(16) 0.0185(15) 0.0022(12) -0.0077(13) 0.0014(14)
C4 0.0376(18) 0.0272(16) 0.0279(17) 0.0018(12) -0.0085(14) 0.0013(13)
C5 0.0399(18) 0.0307(16) 0.0244(16) 0.0031(13) -0.0011(13) -0.0003(14)
C6 0.0392(18) 0.0245(15) 0.0241(16) 0.0036(12) -0.0071(13) 0.0045(13)
C7 0.0447(19) 0.0270(16) 0.0254(16) 0.0008(12) -0.0034(14) 0.0049(14)
C8 0.0441(19) 0.0281(16) 0.0196(15) -0.0034(12) -0.0010(13) 0.0076(14)
C9 0.0391(18) 0.0359(17) 0.0238(16) -0.0034(13) 0.0005(13) 0.0054(14)
C10 0.0452(19) 0.0363(18) 0.0245(16) -0.0023(13) 0.0064(14) 0.0032(15)
C11 0.0446(19) 0.0345(17) 0.0180(15) 0.0005(12) -0.0022(13) 0.0074(15)
C12 0.0440(19) 0.0309(16) 0.0187(15) -0.0043(12) -0.0044(13) 0.0033(14)
C13 0.0434(19) 0.0258(15) 0.0210(15) -0.0059(12) -0.0023(13) 0.0016(14)
C14 0.0441(19) 0.0276(16) 0.0237(16) -0.0036(12) -0.0071(13) 0.0002(14)
C15 0.0381(18) 0.0270(16) 0.0233(16) -0.0021(12) -0.0066(13) -0.0056(13)
C16 0.0368(18) 0.0334(17) 0.0243(16) 0.0018(13) -0.0060(13) -0.0052(14)
C17 0.0333(17) 0.0312(17) 0.0390(19) -0.0032(14) -0.0054(14) -0.0038(14)
C18 0.0385(19) 0.0343(17) 0.0365(19) -0.0047(14) 0.0031(15) -0.0104(15)
C19 0.0418(19) 0.0324(17) 0.0271(17) 0.0009(13) -0.0032(14) -0.0078(15)
C20 0.0389(18) 0.0268(15) 0.0274(16) 0.0009(12) -0.0069(13) -0.0070(14)
C21 0.046(2) 0.0282(16) 0.0266(17) 0.0037(13) -0.0052(14) -0.0040(14)
C22 0.055(2) 0.069(3) 0.0256(19) 0.0101(17) -0.0111(17) -0.007(2)
C23 0.0403(19) 0.0402(19) 0.0329(18) 0.0036(14) -0.0029(15) -0.0063(15)
C24 0.044(2) 0.045(2) 0.037(2) 0.0028(15) -0.0049(16) -0.0058(17)
C25 0.041(2) 0.068(3) 0.042(2) -0.0089(19) -0.0065(17) 0.0014(19)
C26 0.047(2) 0.071(3) 0.050(2) -0.009(2) -0.0035(19) -0.008(2)
C27 0.056(3) 0.086(4) 0.058(3) -0.013(3) -0.001(2) -0.017(3)
C28 0.043(2) 0.098(4) 0.050(3) -0.020(2) 0.0008(19) -0.010(2)
C29 0.056(3) 0.113(4) 0.035(2) 0.003(2) -0.0061(19) 0.020(3)
C30 0.059(3) 0.079(3) 0.045(2) -0.004(2) -0.006(2) 0.011(2)
C31 0.048(3) 0.144(6) 0.041(3) 0.003(3) -0.004(2) -0.029(3)
C32 0.100(5) 0.132(6) 0.070(4) 0.049(4) -0.045(3) -0.054(4)
C33 0.130(6) 0.105(5) 0.096(5) 0.043(4) -0.060(4) -0.065(5)
C34 0.059(3) 0.131(5) 0.045(3) -0.016(3) -0.002(2) -0.002(3)
C35 0.057(3) 0.140(5) 0.055(3) -0.028(3) -0.012(2) 0.010(3)
C36 0.045(2) 0.060(2) 0.057(3) 0.009(2) 0.0154(19) 0.0086(19)
C37 0.049(2) 0.0379(18) 0.0245(17) -0.0005(14) -0.0067(15) 0.0025(15)
C38 0.050(2) 0.042(2) 0.0292(18) 0.0051(15) -0.0045(15) 0.0036(17)
C39 0.056(2) 0.050(2) 0.0235(17) 0.0033(15) 0.0023(16) 0.0119(18)
C40 0.052(2) 0.050(2) 0.040(2) 0.0072(17) 0.0022(17) 0.0062(18)
C41 0.054(2) 0.056(2) 0.050(2) 0.0196(19) 0.0076(19) 0.013(2)
C42 0.063(3) 0.054(2) 0.038(2) 0.0120(18) 0.0083(18) 0.016(2)
C43 0.054(3) 0.076(3) 0.043(2) 0.010(2) -0.0025(19) 0.007(2)
C44 0.058(3) 0.065(3) 0.044(2) 0.015(2) -0.0004(19) 0.002(2)
C45 0.066(3) 0.077(3) 0.056(3) 0.018(2) 0.012(2) 0.016(3)
C46 0.076(3) 0.093(4) 0.066(3) 0.017(3) -0.001(3) -0.001(3)
C47 0.078(4) 0.100(4) 0.092(4) 0.039(4) -0.024(3) -0.013(3)
C48 0.062(3) 0.098(4) 0.071(3) 0.020(3) 0.000(3) 0.000(3)
C49 0.067(3) 0.089(4) 0.057(3) 0.021(3) 0.003(2) 0.007(3)
C50 0.046(2) 0.0380(19) 0.046(2) 0.0002(16) -0.0118(17) 0.0006(16)
C51 0.062(3) 0.052(2) 0.037(2) -0.0040(17) 0.0142(18) -0.0126(19)
C52 0.058(2) 0.046(2) 0.0345(19) -0.0030(16) 0.0113(17) -0.0050(18)
C53 0.053(2) 0.0419(19) 0.0322(19) 0.0045(15) 0.0032(16) -0.0082(17)
C54 0.061(2) 0.0379(19) 0.037(2) 0.0017(15) 0.0114(17) -0.0004(17)
C55 0.055(2) 0.046(2) 0.034(2) 0.0021(16) 0.0056(17) -0.0013(18)
C56 0.053(2) 0.044(2) 0.0279(18) 0.0052(15) 0.0056(15) -0.0066(17)
C57 0.060(2) 0.043(2) 0.035(2) 0.0000(15) 0.0130(17) -0.0010(18)
C58 0.054(2) 0.042(2) 0.037(2) 0.0026(15) 0.0106(17) 0.0027(17)
C59 0.066(3) 0.049(2) 0.0311(19) 0.0012(16) 0.0079(17) -0.012(2)
C60 0.065(3) 0.058(3) 0.056(3) -0.007(2) 0.003(2) -0.001(2)
C61 0.068(3) 0.077(3) 0.067(3) -0.014(3) -0.007(2) -0.001(3)
C62 0.085(4) 0.068(3) 0.036(2) -0.0097(19) 0.019(2) -0.020(3)
C63 0.070(3) 0.061(3) 0.039(2) -0.0052(19) 0.019(2) -0.010(2)
C66 0.050(3) 0.106(4) 0.075(3) 0.029(3) 0.000(2) 0.001(3)

loop_
_atom_type_symbol
_atom_type_description
_atom_type_scat_dispersion_real
_atom_type_scat_dispersion_imag
_atom_type_scat_source
C C 0.0181 0.0091 'International Tables Vol C Tables 4.2.6.8 and 6.1.1.4'
H H 0.0000 0.0000 'International Tables Vol C Tables 4.2.6.8 and 6.1.1.4'
N N 0.0311 0.0180 'International Tables Vol C Tables 4.2.6.8 and 6.1.1.4'
O O 0.0492 0.0322 'International Tables Vol C Tables 4.2.6.8 and 6.1.1.4'

loop_
_geom_angle_atom_site_label_1
_geom_angle_atom_site_label_2
_geom_angle_atom_site_label_3
_geom_angle
C3 O1 C22 112.7(3)
C4 O2 C23 118.1(3)
C25 O3 C24 118.2(3)
C10 O4 C36 116.1(3)
C11 O5 C37 114.6(3)
C39 O6 C38 119.3(3)
C17 O7 C50 116.4(3)
C18 O8 C51 116.2(3)
C53 O9 C52 118.2(3)
N2 N1 C28 111.1(5)
N1 N2 C31 110.3(5)
C33 N3 C34 115.7(5)
N5 N4 C42 114.3(4)
N4 N5 C45 112.5(4)
C47 N6 C48 116.5(5)
N8 N7 C56 114.0(3)
N7 N8 C59 113.5(4)
C62 N9 C61 116.4(4)
O10 N10 O11 105.7(12)
O10 N10 C64 129.3(13)
O11 N10 C64 124.9(10)
O13 N11 O12 112.6(10)
O13 N11 C65 122.3(9)
O12 N11 C65 116.8(10)
O14 N12 O15 122.5(6)
O14 N12 C66 119.0(5)
O15 N12 C66 118.3(5)
C6 C1 C2 118.5(3)
C6 C1 C21 123.9(3)
C2 C1 C21 117.4(3)
C3 C2 C1 121.5(3)
C3 C2 H2 119.3
C1 C2 H2 119.3
C2 C3 O1 119.3(3)
C2 C3 C4 119.5(3)
O1 C3 C4 121.1(3)
C5 C4 O2 125.2(3)
C5 C4 C3 119.4(3)
O2 C4 C3 115.4(3)
C4 C5 C6 121.3(3)
C4 C5 H5 119.3
C6 C5 H5 119.3
C1 C6 C5 119.4(3)
C1 C6 C7 123.4(3)
C5 C6 C7 117.2(3)
C6 C7 C8 114.4(3)
C6 C7 H7A 108.7
C8 C7 H7A 108.7
C6 C7 H7B 108.7
C8 C7 H7B 108.7
H7A C7 H7B 107.6
C13 C8 C9 119.1(3)
C13 C8 C7 123.3(3)
C9 C8 C7 117.6(3)
C10 C9 C8 121.8(3)
C10 C9 H9A 119.1
C8 C9 H9A 119.1
O4 C10 C9 125.0(3)
O4 C10 C11 116.4(3)
C9 C10 C11 118.6(3)
C12 C11 O5 124.9(3)
C12 C11 C10 119.6(3)
O5 C11 C10 115.4(3)
C11 C12 C13 121.7(3)
C11 C12 H12 119.2
C13 C12 H12 119.2
C8 C13 C12 119.0(3)
C8 C13 C14 122.8(3)
C12 C13 C14 118.1(3)
C13 C14 C15 115.1(3)
C13 C14 H14A 108.5
C15 C14 H14A 108.5
C13 C14 H14B 108.5
C15 C14 H14B 108.5
H14A C14 H14B 107.5
C16 C15 C20 119.0(3)
C16 C15 C14 117.2(3)
C20 C15 C14 123.8(3)
C17 C16 C15 121.7(3)
C17 C16 H16 119.2
C15 C16 H16 119.2
O7 C17 C16 124.9(3)
O7 C17 C18 115.8(3)
C16 C17 C18 119.3(3)
C19 C18 O8 124.6(3)
C19 C18 C17 119.0(3)
O8 C18 C17 116.4(3)
C18 C19 C20 122.5(3)
C18 C19 H19 118.8
C20 C19 H19 118.8
C19 C20 C15 118.6(3)
C19 C20 C21 117.3(3)
C15 C20 C21 123.9(3)
C20 C21 C1 108.1(3)
C20 C21 H21A 110.1
C1 C21 H21A 110.1
C20 C21 H21B 110.1
C1 C21 H21B 110.1
H21A C21 H21B 108.4
O1 C22 H22A 109.5
O1 C22 H22B 109.5
H22A C22 H22B 109.5
O1 C22 H22C 109.5
H22A C22 H22C 109.5
H22B C22 H22C 109.5
O2 C23 C24 106.0(3)
O2 C23 H23A 110.5
C24 C23 H23A 110.5
O2 C23 H23B 110.5
C24 C23 H23B 110.5
H23A C23 H23B 108.7
O3 C24 C23 106.0(3)
O3 C24 H24A 110.5
C23 C24 H24A 110.5
O3 C24 H24B 110.5
C23 C24 H24B 110.5
H24A C24 H24B 108.7
O3 C25 C30 113.9(4)
O3 C25 C26 125.0(4)
C30 C25 C26 121.0(4)
C27 C26 C25 119.0(5)
C27 C26 H26 120.5
C25 C26 H26 120.5
C28 C27 C26 120.7(5)
C28 C27 H27 119.7
C26 C27 H27 119.7
C27 C28 C29 120.5(4)
C27 C28 N1 114.5(5)
C29 C28 N1 125.0(5)
C30 C29 C28 118.9(5)
C30 C29 H29 120.5
C28 C29 H29 120.5
C25 C30 C29 119.9(5)
C25 C30 H30 120.1
C29 C30 H30 120.1
C35 C31 C32 117.5(5)
C35 C31 N2 114.6(6)
C32 C31 N2 127.8(5)
C33 C32 C31 118.5(6)
C33 C32 H32 120.8
C31 C32 H32 120.8
N3 C33 C32 124.4(8)
N3 C33 H33 117.8
C32 C33 H33 117.8
N3 C34 C35 125.1(6)
N3 C34 H34 117.5
C35 C34 H34 117.5
C31 C35 C34 118.9(7)
C31 C35 H35 120.5
C34 C35 H35 120.5
O4 C36 H36A 109.5
O4 C36 H36B 109.5
H36A C36 H36B 109.5
O4 C36 H36C 109.5
H36A C36 H36C 109.5
H36B C36 H36C 109.5
O5 C37 C38 106.7(3)
O5 C37 H37A 110.4
C38 C37 H37A 110.4
O5 C37 H37B 110.4
C38 C37 H37B 110.4
H37A C37 H37B 108.6
O6 C38 C37 104.4(3)
O6 C38 H38A 110.9
C37 C38 H38A 110.9
O6 C38 H38B 110.9
C37 C38 H38B 110.9
H38A C38 H38B 108.9
O6 C39 C40 123.9(4)
O6 C39 C44 115.7(4)
C40 C39 C44 120.4(4)
C39 C40 C41 118.5(4)
C39 C40 H40 120.8
C41 C40 H40 120.8
C42 C41 C40 121.3(4)
C42 C41 H41 119.4
C40 C41 H41 119.4
C41 C42 C43 119.5(4)
C41 C42 N4 115.6(4)
C43 C42 N4 124.9(4)
C44 C43 C42 119.4(4)
C44 C43 H43 120.3
C42 C43 H43 120.3
C43 C44 C39 120.8(4)
C43 C44 H44 119.6
C39 C44 H44 119.6
C46 C45 C49 120.1(5)
C46 C45 N5 124.7(5)
C49 C45 N5 115.1(5)
C45 C46 C47 118.7(5)
C45 C46 H46 120.7
C47 C46 H46 120.7
N6 C47 C46 123.5(6)
N6 C47 H47 118.3
C46 C47 H47 118.3
N6 C48 C49 123.2(5)
N6 C48 H48 118.4
C49 C48 H48 118.4
C45 C49 C48 118.0(6)
C45 C49 H49 121.0
C48 C49 H49 121.0
O7 C50 H50A 109.5
O7 C50 H50B 109.5
H50A C50 H50B 109.5
O7 C50 H50C 109.5
H50A C50 H50C 109.5
H50B C50 H50C 109.5
O8 C51 C52 114.9(3)
O8 C51 H51A 108.5
C52 C51 H51A 108.5
O8 C51 H51B 108.5
C52 C51 H51B 108.5
H51A C51 H51B 107.5
O9 C52 C51 108.4(3)
O9 C52 H52A 110.0
C51 C52 H52A 110.0
O9 C52 H52B 110.0
C51 C52 H52B 110.0
H52A C52 H52B 108.4
O9 C53 C54 124.1(4)
O9 C53 C58 115.7(4)
C54 C53 C58 120.2(4)
C55 C54 C53 119.2(4)
C55 C54 H54 120.4
C53 C54 H54 120.4
C54 C55 C56 120.8(4)
C54 C55 H55 119.6
C56 C55 H55 119.6
C57 C56 C55 119.6(4)
C57 C56 N7 124.7(4)
C55 C56 N7 115.7(4)
C58 C57 C56 120.6(4)
C58 C57 H57 119.7
C56 C57 H57 119.7
C57 C58 C53 119.6(4)
C57 C58 H58 120.2
C53 C58 H58 120.2
C63 C59 C60 117.6(4)
C63 C59 N8 116.8(4)
C60 C59 N8 125.6(4)
C61 C60 C59 117.5(5)
C61 C60 H60 121.2
C59 C60 H60 121.2
N9 C61 C60 125.4(5)
N9 C61 H61 117.3
C60 C61 H61 117.3
N9 C62 C63 123.1(5)
N9 C62 H62 118.5
C63 C62 H62 118.5
C59 C63 C62 120.0(5)
C59 C63 H63 120.0
C62 C63 H63 120.0
N10 C64 H64A 109.5
N10 C64 H64B 109.5
H64A C64 H64B 109.5
N10 C64 H64C 109.5
H64A C64 H64C 109.5
H64B C64 H64C 109.5
N11 C65 H65A 109.5
N11 C65 H65B 109.5
H65A C65 H65B 109.5
N11 C65 H65C 109.5
H65A C65 H65C 109.5
H65B C65 H65C 109.5
N12 C66 H66A 109.5
N12 C66 H66B 109.5
H66A C66 H66B 109.5
N12 C66 H66C 109.5
H66A C66 H66C 109.5
H66B C66 H66C 109.5

loop_
_geom_bond_atom_site_label_1
_geom_bond_atom_site_label_2
_geom_bond_distance
O1 C3 1.390(4)
O1 C22 1.447(4)
O2 C4 1.374(4)
O2 C23 1.433(4)
O3 C25 1.353(5)
O3 C24 1.439(4)
O4 C10 1.369(4)
O4 C36 1.444(5)
O5 C11 1.382(4)
O5 C37 1.428(4)
O6 C39 1.354(4)
O6 C38 1.433(4)
O7 C17 1.380(4)
O7 C50 1.431(5)
O8 C18 1.389(4)
O8 C51 1.437(5)
O9 C53 1.355(5)
O9 C52 1.428(5)
O10 N10 1.103(15)
O11 N10 1.236(12)
O12 N11 1.223(13)
O13 N11 1.176(11)
O14 N12 1.193(6)
O15 N12 1.224(6)
N1 N2 1.225(6)
N1 C28 1.424(6)
N2 C31 1.470(7)
N3 C33 1.320(8)
N3 C34 1.325(8)
N4 N5 1.219(5)
N4 C42 1.428(5)
N5 C45 1.453(6)
N6 C47 1.328(8)
N6 C48 1.349(8)
N7 N8 1.257(5)
N7 C56 1.423(5)
N8 C59 1.426(5)
N9 C62 1.322(7)
N9 C61 1.328(7)
N10 C64 1.425(15)
N11 C65 1.423(12)
N12 C66 1.474(8)
C1 C6 1.379(5)
C1 C2 1.415(5)
C1 C21 1.534(5)
C2 C3 1.377(5)
C2 H2 0.9500
C3 C4 1.392(5)
C4 C5 1.377(5)
C5 C6 1.411(5)
C5 H5 0.9500
C6 C7 1.519(5)
C7 C8 1.519(4)
C7 H7A 0.9900
C7 H7B 0.9900
C8 C13 1.382(5)
C8 C9 1.408(5)
C9 C10 1.374(5)
C9 H9A 0.9500
C10 C11 1.415(5)
C11 C12 1.367(5)
C12 C13 1.405(4)
C12 H12 0.9500
C13 C14 1.519(5)
C14 C15 1.527(5)
C14 H14A 0.9900
C14 H14B 0.9900
C15 C16 1.400(5)
C15 C20 1.400(4)
C16 C17 1.387(5)
C16 H16 0.9500
C17 C18 1.401(5)
C18 C19 1.376(5)
C19 C20 1.399(5)
C19 H19 0.9500
C20 C21 1.522(5)
C21 H21A 0.9900
C21 H21B 0.9900
C22 H22A 0.9800
C22 H22B 0.9800
C22 H22C 0.9800
C23 C24 1.487(5)
C23 H23A 0.9900
C23 H23B 0.9900
C24 H24A 0.9900
C24 H24B 0.9900
C25 C30 1.386(6)
C25 C26 1.390(7)
C26 C27 1.390(6)
C26 H26 0.9500
C27 C28 1.372(8)
C27 H27 0.9500
C28 C29 1.409(8)
C29 C30 1.392(7)
C29 H29 0.9500
C30 H30 0.9500
C31 C35 1.362(9)
C31 C32 1.401(10)
C32 C33 1.391(8)
C32 H32 0.9500
C33 H33 0.9500
C34 C35 1.386(7)
C34 H34 0.9500
C35 H35 0.9500
C36 H36A 0.9800
C36 H36B 0.9800
C36 H36C 0.9800
C37 C38 1.502(5)
C37 H37A 0.9900
C37 H37B 0.9900
C38 H38A 0.9900
C38 H38B 0.9900
C39 C40 1.385(6)
C39 C44 1.389(6)
C40 C41 1.397(5)
C40 H40 0.9500
C41 C42 1.373(6)
C41 H41 0.9500
C42 C43 1.405(7)
C43 C44 1.371(6)
C43 H43 0.9500
C44 H44 0.9500
C45 C46 1.347(8)
C45 C49 1.370(7)
C46 C47 1.379(8)
C46 H46 0.9500
C47 H47 0.9500
C48 C49 1.377(7)
C48 H48 0.9500
C49 H49 0.9500
C50 H50A 0.9800
C50 H50B 0.9800
C50 H50C 0.9800
C51 C52 1.501(6)
C51 H51A 0.9900
C51 H51B 0.9900
C52 H52A 0.9900
C52 H52B 0.9900
C53 C54 1.399(6)
C53 C58 1.403(6)
C54 C55 1.387(5)
C54 H54 0.9500
C55 C56 1.389(5)
C55 H55 0.9500
C56 C57 1.392(6)
C57 C58 1.378(5)
C57 H57 0.9500
C58 H58 0.9500
C59 C63 1.369(6)
C59 C60 1.402(6)
C60 C61 1.380(6)
C60 H60 0.9500
C61 H61 0.9500
C62 C63 1.394(6)
C62 H62 0.9500
C63 H63 0.9500
C64 H64A 0.9800
C64 H64B 0.9800
C64 H64C 0.9800
C65 H65A 0.9800
C65 H65B 0.9800
C65 H65C 0.9800
C66 H66A 0.9800
C66 H66B 0.9800
C66 H66C 0.9800

loop_
_geom_torsion_atom_site_label_1
_geom_torsion_atom_site_label_2
_geom_torsion_atom_site_label_3
_geom_torsion_atom_site_label_4
_geom_torsion
C28 N1 N2 C31 176.9(4)
C42 N4 N5 C45 178.8(4)
C56 N7 N8 C59 -179.6(3)
C6 C1 C2 C3 -2.7(5)
C21 C1 C2 C3 172.4(3)
C1 C2 C3 O1 179.7(3)
C1 C2 C3 C4 -3.4(5)
C22 O1 C3 C2 -116.8(4)
C22 O1 C3 C4 66.3(4)
C23 O2 C4 C5 4.7(5)
C23 O2 C4 C3 -173.9(3)
C2 C3 C4 C5 6.5(5)
O1 C3 C4 C5 -176.7(3)
C2 C3 C4 O2 -174.8(3)
O1 C3 C4 O2 2.0(4)
O2 C4 C5 C6 177.9(3)
C3 C4 C5 C6 -3.6(5)
C2 C1 C6 C5 5.6(4)
C21 C1 C6 C5 -169.2(3)
C2 C1 C6 C7 -171.9(3)
C21 C1 C6 C7 13.4(5)
C4 C5 C6 C1 -2.5(5)
C4 C5 C6 C7 175.1(3)
C1 C6 C7 C8 -107.4(4)
C5 C6 C7 C8 75.1(4)
C6 C7 C8 C13 87.8(4)
C6 C7 C8 C9 -93.5(4)
C13 C8 C9 C10 -1.7(5)
C7 C8 C9 C10 179.5(3)
C36 O4 C10 C9 -12.3(5)
C36 O4 C10 C11 166.2(3)
C8 C9 C10 O4 177.1(3)
C8 C9 C10 C11 -1.3(5)
C37 O5 C11 C12 3.1(4)
C37 O5 C11 C10 -174.6(3)
O4 C10 C11 C12 -175.4(3)
C9 C10 C11 C12 3.1(5)
O4 C10 C11 O5 2.5(4)
C9 C10 C11 O5 -179.0(3)
O5 C11 C12 C13 -179.6(3)
C10 C11 C12 C13 -1.9(5)
C9 C8 C13 C12 3.0(4)
C7 C8 C13 C12 -178.3(3)
C9 C8 C13 C14 -176.1(3)
C7 C8 C13 C14 2.6(5)
C11 C12 C13 C8 -1.2(5)
C11 C12 C13 C14 177.9(3)
C8 C13 C14 C15 -90.7(4)
C12 C13 C14 C15 90.2(3)
C13 C14 C15 C16 -77.5(4)
C13 C14 C15 C20 103.3(4)
C20 C15 C16 C17 -0.8(5)
C14 C15 C16 C17 180.0(3)
C50 O7 C17 C16 4.6(5)
C50 O7 C17 C18 -176.9(3)
C15 C16 C17 O7 -179.8(3)
C15 C16 C17 C18 1.8(5)
C51 O8 C18 C19 -1.0(5)
C51 O8 C18 C17 178.8(3)
O7 C17 C18 C19 -179.4(3)
C16 C17 C18 C19 -0.8(5)
O7 C17 C18 O8 0.8(4)
C16 C17 C18 O8 179.4(3)
O8 C18 C19 C20 178.7(3)
C17 C18 C19 C20 -1.1(5)
C18 C19 C20 C15 2.1(5)
C18 C19 C20 C21 -172.0(3)
C16 C15 C20 C19 -1.1(4)
C14 C15 C20 C19 178.1(3)
C16 C15 C20 C21 172.5(3)
C14 C15 C20 C21 -8.3(5)
C19 C20 C21 C1 83.7(4)
C15 C20 C21 C1 -90.0(4)
C6 C1 C21 C20 87.8(4)
C2 C1 C21 C20 -87.0(3)
C4 O2 C23 C24 171.6(3)
C25 O3 C24 C23 175.4(3)
O2 C23 C24 O3 -66.2(4)
C24 O3 C25 C30 -174.6(4)
C24 O3 C25 C26 5.6(6)
O3 C25 C26 C27 178.3(4)
C30 C25 C26 C27 -1.5(7)
C25 C26 C27 C28 -0.5(8)
C26 C27 C28 C29 2.1(8)
C26 C27 C28 N1 178.6(5)
N2 N1 C28 C27 174.9(4)
N2 N1 C28 C29 -8.7(7)
C27 C28 C29 C30 -1.7(7)
N1 C28 C29 C30 -177.8(5)
O3 C25 C30 C29 -178.0(4)
C26 C25 C30 C29 1.9(7)
C28 C29 C30 C25 -0.3(7)
N1 N2 C31 C35 172.8(5)
N1 N2 C31 C32 -11.5(8)
C35 C31 C32 C33 0.4(10)
N2 C31 C32 C33 -175.2(6)
C34 N3 C33 C32 0.6(11)
C31 C32 C33 N3 -1.1(13)
C33 N3 C34 C35 0.5(9)
C32 C31 C35 C34 0.6(9)
N2 C31 C35 C34 176.8(5)
N3 C34 C35 C31 -1.1(9)
C11 O5 C37 C38 178.6(3)
C39 O6 C38 C37 -173.7(3)
O5 C37 C38 O6 -176.2(3)
C38 O6 C39 C40 6.4(5)
C38 O6 C39 C44 -174.6(4)
O6 C39 C40 C41 179.5(4)
C44 C39 C40 C41 0.5(6)
C39 C40 C41 C42 3.6(6)
C40 C41 C42 C43 -5.1(7)
C40 C41 C42 N4 175.0(4)
N5 N4 C42 C41 -163.7(4)
N5 N4 C42 C43 16.4(6)
C41 C42 C43 C44 2.3(7)
N4 C42 C43 C44 -177.8(4)
C42 C43 C44 C39 1.7(7)
O6 C39 C44 C43 177.7(4)
C40 C39 C44 C43 -3.2(7)
N4 N5 C45 C46 3.6(7)
N4 N5 C45 C49 -179.1(5)
C49 C45 C46 C47 -0.8(9)
N5 C45 C46 C47 176.4(6)
C48 N6 C47 C46 1.1(11)
C45 C46 C47 N6 0.4(11)
C47 N6 C48 C49 -2.3(10)
C46 C45 C49 C48 -0.4(8)
N5 C45 C49 C48 -177.9(5)
N6 C48 C49 C45 2.0(9)
C18 O8 C51 C52 -73.6(4)
C53 O9 C52 C51 -169.8(3)
O8 C51 C52 O9 -92.4(4)
C52 O9 C53 C54 -8.4(5)
C52 O9 C53 C58 171.5(3)
O9 C53 C54 C55 178.3(3)
C58 C53 C54 C55 -1.6(6)
C53 C54 C55 C56 0.4(6)
C54 C55 C56 C57 1.6(6)
C54 C55 C56 N7 -178.4(3)
N8 N7 C56 C57 2.6(5)
N8 N7 C56 C55 -177.4(3)
C55 C56 C57 C58 -2.4(6)
N7 C56 C57 C58 177.6(3)
C56 C57 C58 C53 1.3(6)
O9 C53 C58 C57 -179.1(3)
C54 C53 C58 C57 0.7(5)
N7 N8 C59 C63 177.2(3)
N7 N8 C59 C60 -4.8(6)
C63 C59 C60 C61 -1.2(7)
N8 C59 C60 C61 -179.2(4)
C62 N9 C61 C60 1.2(8)
C59 C60 C61 N9 -0.1(8)
C61 N9 C62 C63 -1.0(7)
C60 C59 C63 C62 1.5(6)
N8 C59 C63 C62 179.7(4)
N9 C62 C63 C59 -0.4(7)
